data_7001136
loop_
_publ_author_name
'Wu, Hua'
'Dong, Xian-Wu'
'Ma, Jian-Fang'
'Liu, Hai-Yan'
'Yang, Jin'
'Bai, Hong-Ye'

_publ_section_title
;
 Influence of anionic sulfonate-containing and nitrogen-containing
 mixed-ligands on the structures of silver coordination polymers
;
_journal_issue 17
_journal_name_full 'Dalton Transactions'
_journal_page_first 3162
_journal_page_last 3174
_journal_paper_doi 10.1039/b814942a
_journal_year 2009
_chemical_formula_moiety 'C6 H6 Ag Cl2 N O4 S '
_chemical_formula_sum 'C6 H6 Ag Cl2 N O4 S'
_chemical_formula_weight 366.95
_chemical_name_systematic
;
?
;
_space_group_IT_number 14
_symmetry_cell_setting monoclinic
_symmetry_space_group_name_Hall '-P 2ybc'
_symmetry_space_group_name_H-M 'P 1 21/c 1'
_atom_sites_solution_hydrogens geom
_atom_sites_solution_primary direct
_atom_sites_solution_secondary difmap
_audit_creation_method SHELXL-97
_cell_angle_alpha 90.00
_cell_angle_beta 92.425(5)
_cell_angle_gamma 90.00
_cell_formula_units_Z 4
_cell_length_a 7.009(4)
_cell_length_b 7.394(3)
_cell_length_c 19.955(3)
_cell_measurement_reflns_used 2349
_cell_measurement_temperature 293(2)
_cell_measurement_theta_max 27.4
_cell_measurement_theta_min 2.0
_cell_volume 1033.2(7)
_computing_cell_refinement PROCESS-AUTO
_computing_data_collection PROCESS-AUTO
_computing_data_reduction PROCESS-AUTO
_computing_molecular_graphics 'SHELXTL-PLUS (Sheldrick, 1990)'
_computing_publication_material SHELXL-97
_computing_structure_refinement 'SHELXL-97 (Sheldrick, 1997)'
_computing_structure_solution 'SHELXS-97 (Sheldrick, 1997)'
_diffrn_ambient_temperature 293(2)
_diffrn_detector_area_resol_mean 10.0
_diffrn_measured_fraction_theta_full 0.998
_diffrn_measured_fraction_theta_max 0.992
_diffrn_measurement_device_type 'Rigaku RAXIS-RAPID'
_diffrn_measurement_method '\w scan'
_diffrn_radiation_monochromator graphite
_diffrn_radiation_source 'fine-focus sealed tube'
_diffrn_radiation_type MoK\a
_diffrn_radiation_wavelength 0.71069
_diffrn_reflns_av_R_equivalents 0.019
_diffrn_reflns_av_sigmaI/netI 0.0182
_diffrn_reflns_limit_h_max 9
_diffrn_reflns_limit_h_min 0
_diffrn_reflns_limit_k_max 9
_diffrn_reflns_limit_k_min 0
_diffrn_reflns_limit_l_max 25
_diffrn_reflns_limit_l_min -25
_diffrn_reflns_number 2349
_diffrn_reflns_theta_full 25.00
_diffrn_reflns_theta_max 27.44
_diffrn_reflns_theta_min 2.04
_exptl_absorpt_coefficient_mu 2.660
_exptl_absorpt_correction_T_max 0.528
_exptl_absorpt_correction_T_min 0.445
_exptl_absorpt_correction_type multi-scan
_exptl_absorpt_process_details 'ABSCOR (Higashi, 1995)'
_exptl_crystal_colour colorless
_exptl_crystal_density_diffrn 2.359
_exptl_crystal_density_method 'not measured'
_exptl_crystal_description block
_exptl_crystal_F_000 712
_exptl_crystal_size_max 0.418
_exptl_crystal_size_mid 0.258
_exptl_crystal_size_min 0.242
_refine_diff_density_max 0.579
_refine_diff_density_min -0.797
_refine_diff_density_rms 0.138
_refine_ls_extinction_method none
_refine_ls_goodness_of_fit_ref 1.193
_refine_ls_hydrogen_treatment mixed
_refine_ls_matrix_type full
_refine_ls_number_parameters 150
_refine_ls_number_reflns 2349
_refine_ls_number_restraints 5
_refine_ls_restrained_S_all 1.195
_refine_ls_R_factor_all 0.0299
_refine_ls_R_factor_gt 0.0245
_refine_ls_shift/su_max 0.001
_refine_ls_shift/su_mean 0.000
_refine_ls_structure_factor_coef Fsqd
_refine_ls_weighting_details 'calc w=1/[\s^2^(Fo^2^)+(0.0509P)^2^+0.1144P] where P=(Fo^2^+2Fc^2^)/3'
_refine_ls_weighting_scheme calc
_refine_ls_wR_factor_gt 0.0821
_refine_ls_wR_factor_ref 0.0839
_reflns_number_gt 2049
_reflns_number_total 2349
_reflns_threshold_expression >2sigma(I)
_cod_data_source_file b814942a.txt
_cod_data_source_block compound1
_cod_original_sg_symbol_Hall '-P 2ybc '
_cod_original_sg_symbol_H-M 'P 21/c '
_cod_database_code 7001136

loop_
_symmetry_equiv_pos_as_xyz
'x, y, z'
'-x, y+1/2, -z+1/2'
'-x, -y, -z'
'x, -y-1/2, z-1/2'

loop_
_atom_site_label
_atom_site_type_symbol
_atom_site_fract_x
_atom_site_fract_y
_atom_site_fract_z
_atom_site_U_iso_or_equiv
_atom_site_adp_type
_atom_site_occupancy
_atom_site_symmetry_multiplicity
_atom_site_calc_flag
_atom_site_refinement_flags
_atom_site_disorder_assembly
_atom_site_disorder_group
Ag1 Ag 0.22577(4) 0.05108(4) 0.544519(12) 0.03995(11) Uani 1 1 d . . .
C1 C 0.2369(4) 0.2600(4) 0.67724(13) 0.0222(5) Uani 1 1 d . . .
C2 C 0.0847(4) 0.1838(4) 0.70996(13) 0.0231(5) Uani 1 1 d . . .
C3 C 0.0979(4) 0.1452(4) 0.77749(13) 0.0231(5) Uani 1 1 d . . .
H3 H -0.0065 0.0961 0.7983 0.028 Uiso 1 1 calc R . .
C4 C 0.2654(4) 0.1788(4) 0.81470(13) 0.0215(5) Uani 1 1 d . . .
C5 C 0.4197(4) 0.2498(4) 0.78148(13) 0.0227(5) Uani 1 1 d . . .
C6 C 0.4053(4) 0.2906(4) 0.71424(13) 0.0242(5) Uani 1 1 d . . .
H6 H 0.5099 0.3392 0.6934 0.029 Uiso 1 1 calc R . .
N1 N 0.2240(4) 0.2977(4) 0.60698(12) 0.0269(5) Uani 1 1 d D . .
O1 O 0.4188(3) -0.0044(4) 0.91393(11) 0.0368(5) Uani 1 1 d . . .
O2 O 0.0833(3) 0.0697(3) 0.91720(11) 0.0341(5) Uani 1 1 d . . .
O3 O 0.3231(3) 0.3032(3) 0.93527(11) 0.0395(5) Uani 1 1 d . . .
O1W O 0.2346(4) -0.2262(4) 0.51372(14) 0.0506(6) Uani 1 1 d D . .
S1 S 0.27416(9) 0.13313(10) 0.90282(3) 0.02345(16) Uani 1 1 d . . .
Cl1 Cl 0.63794(10) 0.29124(12) 0.82291(4) 0.03519(18) Uani 1 1 d . . .
Cl2 Cl -0.12301(11) 0.12882(13) 0.66416(4) 0.0385(2) Uani 1 1 d . . .
H1N H 0.124(4) 0.353(5) 0.5962(17) 0.031(9) Uiso 1 1 d D . .
H2N H 0.314(4) 0.364(4) 0.5951(17) 0.025(8) Uiso 1 1 d D . .
H1A H 0.155(5) -0.298(5) 0.5322(16) 0.038 Uiso 1 1 d D . .
H1B H 0.254(5) -0.262(5) 0.4713(12) 0.038 Uiso 1 1 d D . .

loop_
_atom_site_aniso_label
_atom_site_aniso_U_11
_atom_site_aniso_U_22
_atom_site_aniso_U_33
_atom_site_aniso_U_23
_atom_site_aniso_U_13
_atom_site_aniso_U_12
Ag1 0.05258(18) 0.03572(17) 0.03183(15) -0.00186(10) 0.00507(11) -0.00184(11)
C1 0.0274(12) 0.0184(12) 0.0210(12) 0.0013(10) 0.0031(10) 0.0012(10)
C2 0.0220(12) 0.0232(13) 0.0238(12) -0.0002(10) -0.0014(10) -0.0001(10)
C3 0.0211(12) 0.0248(13) 0.0236(12) 0.0013(10) 0.0039(10) -0.0002(10)
C4 0.0246(12) 0.0207(12) 0.0193(11) -0.0006(10) 0.0031(9) 0.0012(10)
C5 0.0212(11) 0.0238(13) 0.0231(12) -0.0024(10) 0.0007(9) -0.0020(10)
C6 0.0218(12) 0.0263(14) 0.0249(13) 0.0017(11) 0.0045(10) -0.0031(10)
N1 0.0283(12) 0.0308(13) 0.0216(11) 0.0056(10) 0.0018(9) -0.0018(10)
O1 0.0347(11) 0.0479(13) 0.0280(10) 0.0089(10) 0.0059(9) 0.0152(10)
O2 0.0278(10) 0.0454(14) 0.0299(10) 0.0049(10) 0.0101(8) -0.0028(9)
O3 0.0527(13) 0.0407(13) 0.0257(10) -0.0126(10) 0.0075(10) -0.0082(11)
O1W 0.0593(16) 0.0512(17) 0.0415(14) -0.0053(13) 0.0044(12) -0.0009(14)
S1 0.0243(3) 0.0286(4) 0.0177(3) -0.0008(3) 0.0044(2) 0.0020(3)
Cl1 0.0253(3) 0.0511(5) 0.0288(3) 0.0014(3) -0.0028(3) -0.0116(3)
Cl2 0.0292(3) 0.0531(5) 0.0325(4) 0.0095(3) -0.0081(3) -0.0138(3)

loop_
_atom_type_symbol
_atom_type_description
_atom_type_scat_dispersion_real
_atom_type_scat_dispersion_imag
_atom_type_scat_source
C C 0.0033 0.0016 'International Tables Vol C Tables 4.2.6.8 and 6.1.1.4'
H H 0.0000 0.0000 'International Tables Vol C Tables 4.2.6.8 and 6.1.1.4'
N N 0.0061 0.0033 'International Tables Vol C Tables 4.2.6.8 and 6.1.1.4'
O O 0.0106 0.0060 'International Tables Vol C Tables 4.2.6.8 and 6.1.1.4'
S S 0.1246 0.1234 'International Tables Vol C Tables 4.2.6.8 and 6.1.1.4'
Cl Cl 0.1484 0.1585 'International Tables Vol C Tables 4.2.6.8 and 6.1.1.4'
Ag Ag -0.8971 1.1015 'International Tables Vol C Tables 4.2.6.8 and 6.1.1.4'

loop_
_geom_angle_atom_site_label_1
_geom_angle_atom_site_label_2
_geom_angle_atom_site_label_3
_geom_angle
_geom_angle_site_symmetry_1
_geom_angle_site_symmetry_3
_geom_angle_publ_flag
O1W Ag1 N1 162.35(10) . . ?
O1W Ag1 O3 98.46(10) . 4_565 ?
N1 Ag1 O3 98.14(9) . 4_565 ?
C6 C1 C2 118.0(2) . . ?
C6 C1 N1 120.5(2) . . ?
C2 C1 N1 121.4(2) . . ?
C3 C2 C1 121.4(2) . . ?
C3 C2 Cl2 119.2(2) . . ?
C1 C2 Cl2 119.4(2) . . ?
C2 C3 C4 120.5(2) . . ?
C2 C3 H3 119.7 . . ?
C4 C3 H3 119.7 . . ?
C3 C4 C5 118.0(2) . . ?
C3 C4 S1 119.1(2) . . ?
C5 C4 S1 122.9(2) . . ?
C6 C5 C4 121.4(2) . . ?
C6 C5 Cl1 116.9(2) . . ?
C4 C5 Cl1 121.7(2) . . ?
C5 C6 C1 120.7(2) . . ?
C5 C6 H6 119.7 . . ?
C1 C6 H6 119.7 . . ?
C1 N1 Ag1 113.01(18) . . ?
C1 N1 H1N 112(2) . . ?
Ag1 N1 H1N 106(3) . . ?
C1 N1 H2N 112(2) . . ?
Ag1 N1 H2N 107(2) . . ?
H1N N1 H2N 106(3) . . ?
S1 O3 Ag1 133.00(14) . 4_566 ?
Ag1 O1W H1A 116(3) . . ?
Ag1 O1W H1B 124(3) . . ?
H1A O1W H1B 110(3) . . ?
O1 S1 O3 112.99(16) . . ?
O1 S1 O2 112.76(15) . . ?
O3 S1 O2 113.15(14) . . ?
O1 S1 C4 106.13(13) . . ?
O3 S1 C4 105.86(13) . . ?
O2 S1 C4 105.10(13) . . ?

loop_
_geom_bond_atom_site_label_1
_geom_bond_atom_site_label_2
_geom_bond_distance
_geom_bond_site_symmetry_2
_geom_bond_publ_flag
Ag1 O1W 2.142(3) . ?
Ag1 N1 2.209(3) . ?
Ag1 O3 2.550(2) 4_565 ?
C1 C6 1.385(4) . ?
C1 C2 1.393(4) . ?
C1 N1 1.429(3) . ?
C2 C3 1.377(4) . ?
C2 Cl2 1.734(3) . ?
C3 C4 1.385(4) . ?
C3 H3 0.9300 . ?
C4 C5 1.395(4) . ?
C4 S1 1.789(3) . ?
C5 C6 1.375(4) . ?
C5 Cl1 1.735(3) . ?
C6 H6 0.9300 . ?
N1 H1N 0.83(2) . ?
N1 H2N 0.84(2) . ?
O1 S1 1.447(2) . ?
O2 S1 1.457(2) . ?
O3 S1 1.449(2) . ?
O3 Ag1 2.550(2) 4_566 ?
O1W H1A 0.86(2) . ?
O1W H1B 0.90(2) . ?

loop_
_geom_hbond_atom_site_label_D
_geom_hbond_atom_site_label_H
_geom_hbond_atom_site_label_A
_geom_hbond_distance_DH
_geom_hbond_distance_HA
_geom_hbond_distance_DA
_geom_hbond_angle_DHA
_geom_hbond_site_symmetry_A
N1 H2N O1 0.84(2) 2.12(2) 2.944(4) 165(3) 2_656
N1 H1N O2 0.83(2) 2.17(3) 2.971(4) 161(4) 2_556
O1W H1B O1 0.90(2) 2.40(3) 3.134(4) 139(3) 4
O1W H1A O2 0.86(2) 2.22(2) 3.066(4) 168(4) 2_546

loop_
_geom_torsion_atom_site_label_1
_geom_torsion_atom_site_label_2
_geom_torsion_atom_site_label_3
_geom_torsion_atom_site_label_4
_geom_torsion
_geom_torsion_site_symmetry_1
_geom_torsion_site_symmetry_2
_geom_torsion_site_symmetry_3
_geom_torsion_site_symmetry_4
_geom_torsion_publ_flag
C6 C1 C2 C3 2.1(4) . . . . ?
N1 C1 C2 C3 179.1(3) . . . . ?
C6 C1 C2 Cl2 -175.5(2) . . . . ?
N1 C1 C2 Cl2 1.5(4) . . . . ?
C1 C2 C3 C4 -1.0(4) . . . . ?
Cl2 C2 C3 C4 176.6(2) . . . . ?
C2 C3 C4 C5 -1.0(4) . . . . ?
C2 C3 C4 S1 178.1(2) . . . . ?
C3 C4 C5 C6 1.9(4) . . . . ?
S1 C4 C5 C6 -177.1(2) . . . . ?
C3 C4 C5 Cl1 -178.2(2) . . . . ?
S1 C4 C5 Cl1 2.8(4) . . . . ?
C4 C5 C6 C1 -0.8(4) . . . . ?
Cl1 C5 C6 C1 179.3(2) . . . . ?
C2 C1 C6 C5 -1.2(4) . . . . ?
N1 C1 C6 C5 -178.2(3) . . . . ?
C6 C1 N1 Ag1 105.5(3) . . . . ?
C2 C1 N1 Ag1 -71.4(3) . . . . ?
O1W Ag1 N1 C1 -0.4(4) . . . . ?
O3 Ag1 N1 C1 -160.33(18) 4_565 . . . ?
Ag1 O3 S1 O1 -99.5(2) 4_566 . . . ?
Ag1 O3 S1 O2 30.2(2) 4_566 . . . ?
Ag1 O3 S1 C4 144.79(17) 4_566 . . . ?
C3 C4 S1 O1 118.0(2) . . . . ?
C5 C4 S1 O1 -63.0(3) . . . . ?
C3 C4 S1 O3 -121.7(2) . . . . ?
C5 C4 S1 O3 57.3(3) . . . . ?
C3 C4 S1 O2 -1.7(3) . . . . ?
C5 C4 S1 O2 177.3(2) . . . . ?
